data_4318215
loop_
_publ_author_name
'Fatima Setifi'
'St\'ephane Golhen'
'Lahc\`ene Ouahab'
'Akira Miyazaki'
'Kazuki Okabe'
'Toshiaki Enoki'
'Takashi Toita'
'Jun-ichi Yamada'

_publ_section_title
;
 Bulk Weak Ferromagnet in Ferrimagnetic Chains of Organic-Inorganic Hybrid
 Materials Based on BDH-TTP and Paramagnetic Thiocyanato Complex Anions:
 (BDH-TTP)[M(isoq)2(NCS)4], M = CrIII, FeIII
;
_journal_name_full 'Inorganic Chemistry'
_journal_page_first 3786
_journal_page_last 3790
_journal_paper_doi 10.1021/ic025553k
_journal_volume 41
_journal_year 2002
_chemical_formula_sum 'C32 H22 Cr N6 S12'
_chemical_formula_weight 927.28
_chemical_name_systematic
; 
 ? 
;
_space_group_IT_number 15
_symmetry_cell_setting monoclinic
_symmetry_space_group_name_Hall '-C 2yc'
_symmetry_space_group_name_H-M 'C 1 2/c 1'
_atom_sites_solution_hydrogens geom
_atom_sites_solution_primary direct
_atom_sites_solution_secondary difmap
_audit_creation_method SHELXL-97
_cell_angle_alpha 90.00
_cell_angle_beta 95.70(4)
_cell_angle_gamma 90.00
_cell_formula_units_Z 4
_cell_length_a 16.1363(9)
_cell_length_b 19.0874(12)
_cell_length_c 12.5075(6)
_cell_measurement_reflns_used 4243
_cell_measurement_temperature 120(2)
_cell_measurement_theta_max 27.485
_cell_measurement_theta_min 0.998
_cell_volume 3833.3(5)
_computing_cell_refinement 'HKL Scalepack (Otwinowski & Minor 1997)'
_computing_data_collection 'Collect (Nonius BV, 1997-2000)'
_computing_data_reduction 'HKL Denzo and Scalepack (Otwinowski & Minor 1997)'
_computing_structure_refinement 'SHELXL-97 (Sheldrick, 1997)'
_diffrn_ambient_temperature 120(2)
_diffrn_detector_area_resol_mean 9
_diffrn_measured_fraction_theta_full 0.966
_diffrn_measured_fraction_theta_max 0.966
_diffrn_measurement_device '95mm CCD camera on \k-goniostat'
_diffrn_measurement_device_type KappaCCD
_diffrn_measurement_method CCD
_diffrn_radiation_monochromator 'horizonally mounted graphite crystal'
_diffrn_radiation_source 'fine-focus sealed tube'
_diffrn_radiation_type MoK\a
_diffrn_radiation_wavelength 0.71073
_diffrn_reflns_av_R_equivalents 0.0505
_diffrn_reflns_av_sigmaI/netI 0.0818
_diffrn_reflns_limit_h_max 20
_diffrn_reflns_limit_h_min -20
_diffrn_reflns_limit_k_max 24
_diffrn_reflns_limit_k_min -24
_diffrn_reflns_limit_l_max 15
_diffrn_reflns_limit_l_min -16
_diffrn_reflns_number 7847
_diffrn_reflns_theta_full 27.72
_diffrn_reflns_theta_max 27.72
_diffrn_reflns_theta_min 2.13
_exptl_absorpt_coefficient_mu 0.987
_exptl_crystal_colour black
_exptl_crystal_density_diffrn 1.607
_exptl_crystal_density_method 'not measured'
_exptl_crystal_description parallelepidepic
_exptl_crystal_F_000 1888
_refine_diff_density_max 1.110
_refine_diff_density_min -1.298
_refine_diff_density_rms 0.100
_refine_ls_extinction_method none
_refine_ls_goodness_of_fit_ref 1.024
_refine_ls_hydrogen_treatment mixed
_refine_ls_matrix_type full
_refine_ls_number_parameters 239
_refine_ls_number_reflns 4358
_refine_ls_number_restraints 0
_refine_ls_restrained_S_all 1.024
_refine_ls_R_factor_all 0.0948
_refine_ls_R_factor_gt 0.0516
_refine_ls_shift/su_max 0.000
_refine_ls_shift/su_mean 0.000
_refine_ls_structure_factor_coef Fsqd
_refine_ls_weighting_details 'calc w=1/[\s^2^(Fo^2^)+(0.0520P)^2^+9.2667P] where P=(Fo^2^+2Fc^2^)/3'
_refine_ls_weighting_scheme calc
_refine_ls_wR_factor_gt 0.1185
_refine_ls_wR_factor_ref 0.1381
_reflns_number_gt 2844
_reflns_number_total 4358
_reflns_threshold_expression >2sigma(I)
_cod_data_source_file ic025553k_s1_1.cif
_cod_data_source_block 1
_cod_depositor_comments
;
The following automatic conversions were performed:

'_symmetry_cell_setting' value 'Monoclinic' changed to 'monoclinic'
according to the built-in table from CIF Core dictionary named
'cif_core.dic' version 2.4.1 from 2010-06-29.

Automatic conversion script
Id: cif_fix_values 1646 2011-03-28 12:23:43Z adriana 
;
_cod_original_cell_volume 3833.3(4)
_cod_database_code 4318215

loop_
_symmetry_equiv_pos_as_xyz
'x, y, z'
'-x, y, -z+1/2'
'x+1/2, y+1/2, z'
'-x+1/2, y+1/2, -z+1/2'
'-x, -y, -z'
'x, -y, z-1/2'
'-x+1/2, -y+1/2, -z'
'x+1/2, -y+1/2, z-1/2'

loop_
_atom_site_label
_atom_site_type_symbol
_atom_site_fract_x
_atom_site_fract_y
_atom_site_fract_z
_atom_site_U_iso_or_equiv
_atom_site_adp_type
_atom_site_occupancy
_atom_site_symmetry_multiplicity
_atom_site_calc_flag
_atom_site_refinement_flags
_atom_site_disorder_assembly
_atom_site_disorder_group
Cr Cr 0.2500 0.2500 0.0000 0.0211(2) Uani 1 2 d S . .
S1 S 0.00660(7) 0.10659(6) -0.00576(9) 0.0327(3) Uani 1 1 d . . .
S2 S 0.38990(7) 0.11749(6) -0.25258(8) 0.0350(3) Uani 1 1 d . . .
N1 N 0.1512(2) 0.18721(17) -0.0040(2) 0.0252(7) Uani 1 1 d . . .
N2 N 0.3006(2) 0.18838(18) -0.1043(3) 0.0263(7) Uani 1 1 d . . .
N3 N 0.30916(19) 0.19158(17) 0.1254(2) 0.0231(7) Uani 1 1 d . . .
C1 C 0.0905(3) 0.1540(2) -0.0052(3) 0.0249(9) Uani 1 1 d . . .
C2 C 0.3381(2) 0.1582(2) -0.1659(3) 0.0253(8) Uani 1 1 d . . .
C3 C 0.3501(2) 0.2222(2) 0.2088(3) 0.0248(8) Uani 1 1 d . . .
H3 H 0.3507 0.2720 0.2118 0.025(11) Uiso 1 1 d R . .
C4 C 0.3933(2) 0.1846(2) 0.2932(3) 0.0248(8) Uani 1 1 d . . .
C5 C 0.4364(2) 0.2195(2) 0.3804(3) 0.0290(9) Uani 1 1 d . . .
H5 H 0.4364 0.2692 0.3838 0.038(13) Uiso 1 1 d R . .
C6 C 0.4782(3) 0.1812(3) 0.4598(3) 0.0339(10) Uani 1 1 d . . .
H6 H 0.5084 0.2044 0.5185 0.025(11) Uiso 1 1 d R . .
C7 C 0.4774(3) 0.1076(3) 0.4558(3) 0.0376(11) Uani 1 1 d . . .
H7 H 0.5066 0.0818 0.5125 0.033(12) Uiso 1 1 d R . .
C8 C 0.4355(3) 0.0728(3) 0.3725(3) 0.0346(10) Uani 1 1 d . . .
H8 H 0.4352 0.0231 0.3712 0.031(12) Uiso 1 1 d R . .
C9 C 0.3927(2) 0.1113(2) 0.2882(3) 0.0272(9) Uani 1 1 d . . .
C10 C 0.3482(3) 0.0794(2) 0.1991(3) 0.0311(9) Uani 1 1 d . . .
H10 H 0.3462 0.0298 0.1932 0.037(13) Uiso 1 1 d R . .
C11 C 0.3085(2) 0.1200(2) 0.1218(3) 0.0261(9) Uani 1 1 d . . .
H11 H 0.2787 0.0978 0.0619 0.015(9) Uiso 1 1 d R . .
S3 S 0.26260(7) 0.14054(6) 0.53075(8) 0.0316(3) Uani 1 1 d . . .
S4 S 0.33330(7) 0.27487(6) 0.63616(8) 0.0303(3) Uani 1 1 d . . .
S5 S 0.11153(7) 0.08575(6) 0.23843(8) 0.0325(3) Uani 1 1 d . . .
S6 S 0.21327(8) 0.00004(6) 0.39542(10) 0.0421(3) Uani 1 1 d . . .
C12 C 0.2719(3) 0.2305(2) 0.5392(3) 0.0274(9) Uani 1 1 d . . .
C13 C 0.2000(2) 0.1426(2) 0.4103(3) 0.0274(9) Uani 1 1 d . . .
C14 C 0.1772(2) 0.0830(2) 0.3552(3) 0.0287(9) Uani 1 1 d . . .
C16 C 0.1565(3) -0.0472(2) 0.2874(4) 0.0377(11) Uani 1 1 d . . .
H16A H 0.1924 -0.0842 0.2614 0.045 Uiso 1 1 calc R . .
H16B H 0.1074 -0.0700 0.3140 0.045 Uiso 1 1 calc R . .
C15 C 0.1295(7) -0.0010(3) 0.2004(7) 0.142(5) Uani 1 1 d . . .
H15A H 0.0775 -0.0199 0.1625 0.171 Uiso 1 1 calc R . .
H15B H 0.1722 -0.0008 0.1488 0.171 Uiso 1 1 calc R . .

loop_
_atom_site_aniso_label
_atom_site_aniso_U_11
_atom_site_aniso_U_22
_atom_site_aniso_U_33
_atom_site_aniso_U_23
_atom_site_aniso_U_13
_atom_site_aniso_U_12
Cr 0.0204(5) 0.0229(5) 0.0195(4) 0.0016(3) -0.0011(3) -0.0014(4)
S1 0.0273(6) 0.0344(6) 0.0356(6) 0.0009(4) -0.0020(4) -0.0090(5)
S2 0.0374(7) 0.0373(6) 0.0303(6) -0.0035(5) 0.0034(4) 0.0080(5)
N1 0.0272(18) 0.0265(18) 0.0212(16) 0.0032(13) -0.0016(13) -0.0007(15)
N2 0.0245(18) 0.0263(18) 0.0270(17) 0.0026(14) -0.0033(14) -0.0007(14)
N3 0.0201(17) 0.0254(18) 0.0232(16) 0.0020(13) -0.0010(13) -0.0019(14)
C1 0.027(2) 0.026(2) 0.0205(19) 0.0012(15) -0.0017(15) 0.0003(17)
C2 0.023(2) 0.024(2) 0.028(2) 0.0043(16) -0.0036(16) 0.0007(16)
C3 0.022(2) 0.027(2) 0.026(2) -0.0001(16) -0.0002(15) -0.0028(16)
C4 0.021(2) 0.032(2) 0.0209(19) 0.0002(16) 0.0018(15) -0.0034(17)
C5 0.028(2) 0.036(2) 0.023(2) -0.0003(17) 0.0002(16) -0.0042(18)
C6 0.027(2) 0.050(3) 0.023(2) -0.0062(19) -0.0033(17) -0.004(2)
C7 0.033(2) 0.054(3) 0.025(2) 0.005(2) -0.0054(18) 0.007(2)
C8 0.034(3) 0.037(3) 0.031(2) 0.0084(19) -0.0048(18) 0.0036(19)
C9 0.022(2) 0.033(2) 0.026(2) 0.0017(17) 0.0005(15) 0.0004(17)
C10 0.034(2) 0.026(2) 0.033(2) 0.0027(17) -0.0011(18) -0.0017(18)
C11 0.027(2) 0.028(2) 0.0217(19) -0.0022(16) -0.0023(15) -0.0039(17)
S3 0.0377(6) 0.0306(6) 0.0246(5) 0.0007(4) -0.0057(4) 0.0003(5)
S4 0.0329(6) 0.0315(6) 0.0251(5) 0.0007(4) -0.0044(4) 0.0006(4)
S5 0.0332(6) 0.0350(6) 0.0274(5) 0.0014(4) -0.0060(4) -0.0018(5)
S6 0.0522(8) 0.0310(6) 0.0388(6) 0.0069(5) -0.0169(5) -0.0052(5)
C12 0.030(2) 0.032(2) 0.0205(19) 0.0021(16) 0.0049(16) -0.0022(18)
C13 0.023(2) 0.030(2) 0.029(2) 0.0030(17) -0.0002(16) -0.0032(17)
C14 0.025(2) 0.033(2) 0.028(2) 0.0019(17) 0.0037(16) -0.0041(17)
C16 0.040(3) 0.033(3) 0.039(3) -0.004(2) -0.001(2) -0.003(2)
C15 0.234(11) 0.035(3) 0.127(7) -0.005(4) -0.138(7) -0.003(5)

loop_
_atom_type_symbol
_atom_type_description
_atom_type_scat_dispersion_real
_atom_type_scat_dispersion_imag
_atom_type_scat_source
C C 0.0033 0.0016 'International Tables Vol C Tables 4.2.6.8 and 6.1.1.4'
H H 0.0000 0.0000 'International Tables Vol C Tables 4.2.6.8 and 6.1.1.4'
Cr Cr 0.3209 0.6236 'International Tables Vol C Tables 4.2.6.8 and 6.1.1.4'
N N 0.0061 0.0033 'International Tables Vol C Tables 4.2.6.8 and 6.1.1.4'
S S 0.1246 0.1234 'International Tables Vol C Tables 4.2.6.8 and 6.1.1.4'

loop_
_geom_angle_atom_site_label_1
_geom_angle_atom_site_label_2
_geom_angle_atom_site_label_3
_geom_angle
_geom_angle_site_symmetry_1
_geom_angle_site_symmetry_3
_geom_angle_publ_flag
N2 Cr N2 180.0(3) . 7 ?
N2 Cr N1 90.43(14) . . ?
N2 Cr N1 89.57(14) 7 . ?
N2 Cr N1 89.57(14) . 7 ?
N2 Cr N1 90.43(14) 7 7 ?
N1 Cr N1 180.00(19) . 7 ?
N2 Cr N3 90.58(13) . 7 ?
N2 Cr N3 89.42(13) 7 7 ?
N1 Cr N3 89.86(13) . 7 ?
N1 Cr N3 90.14(13) 7 7 ?
N2 Cr N3 89.42(13) . . ?
N2 Cr N3 90.58(13) 7 . ?
N1 Cr N3 90.14(13) . . ?
N1 Cr N3 89.86(13) 7 . ?
N3 Cr N3 180.00(15) 7 . ?
C1 N1 Cr 175.9(3) . . ?
C2 N2 Cr 171.7(3) . . ?
C3 N3 C11 118.2(3) . . ?
C3 N3 Cr 121.1(3) . . ?
C11 N3 Cr 120.7(2) . . ?
N1 C1 S1 179.1(4) . . ?
N2 C2 S2 179.1(4) . . ?
N3 C3 C4 122.8(4) . . ?
C9 C4 C5 120.6(4) . . ?
C9 C4 C3 118.5(4) . . ?
C5 C4 C3 120.9(4) . . ?
C6 C5 C4 119.1(4) . . ?
C5 C6 C7 120.7(4) . . ?
C8 C7 C6 121.2(4) . . ?
C7 C8 C9 119.3(4) . . ?
C4 C9 C10 118.0(4) . . ?
C4 C9 C8 119.1(4) . . ?
C10 C9 C8 122.8(4) . . ?
C11 C10 C9 119.2(4) . . ?
C10 C11 N3 123.3(4) . . ?
C12 S3 C13 94.1(2) . . ?
C12 S4 C13 94.19(19) . 7_556 ?
C14 S5 C15 95.5(3) . . ?
C14 S6 C16 96.2(2) . . ?
C12 C12 S4 117.4(4) 7_556 . ?
C12 C12 S3 117.4(4) 7_556 . ?
S4 C12 S3 125.2(2) . . ?
C14 C13 S3 121.8(3) . . ?
C14 C13 S4 121.8(3) . 7_556 ?
S3 C13 S4 116.4(2) . 7_556 ?
C13 C14 S5 121.1(3) . . ?
C13 C14 S6 123.1(3) . . ?
S5 C14 S6 115.7(2) . . ?
C15 C16 S6 110.8(4) . . ?
C16 C15 S5 114.9(5) . . ?

loop_
_geom_bond_atom_site_label_1
_geom_bond_atom_site_label_2
_geom_bond_distance
_geom_bond_site_symmetry_2
_geom_bond_publ_flag
Cr N2 1.991(3) . ?
Cr N2 1.991(3) 7 ?
Cr N1 1.991(3) . ?
Cr N1 1.991(3) 7 ?
Cr N3 2.078(3) 7 ?
Cr N3 2.078(3) . ?
S1 C1 1.628(4) . ?
S2 C2 1.630(4) . ?
N1 C1 1.166(5) . ?
N2 C2 1.177(5) . ?
N3 C3 1.316(5) . ?
N3 C11 1.366(5) . ?
C3 C4 1.403(5) . ?
C4 C9 1.401(6) . ?
C4 C5 1.402(5) . ?
C5 C6 1.356(6) . ?
C6 C7 1.406(7) . ?
C7 C8 1.358(6) . ?
C8 C9 1.409(5) . ?
C9 C10 1.403(6) . ?
C10 C11 1.351(6) . ?
S3 C12 1.726(4) . ?
S3 C13 1.729(4) . ?
S4 C12 1.712(4) . ?
S4 C13 1.746(4) 7_556 ?
S5 C14 1.718(4) . ?
S5 C15 1.755(7) . ?
S6 C14 1.743(5) . ?
S6 C16 1.798(4) . ?
C12 C12 1.370(8) 7_556 ?
C13 C14 1.362(6) . ?
C13 S4 1.746(4) 7_556 ?
C16 C15 1.433(8) . ?
